data_4108926
loop_
_publ_author_name
'Satoshi Takamizawa'
'Ei-ichi Nakata'
'Takamasa Akatsuka'
'Chihiro Kachi-Terajima'
'Ryosuke Miyake'

_publ_contact_author_address
;International Graduate School of Arts and Sciences
Yokohama City University
22-2 Seto, Kanazawa-ku, Yokohama 236-0027 (Japan)
;
_publ_contact_author_email staka@yokohama-cu.ac.jp
_publ_contact_author_fax (+81)45-787-2187
_publ_contact_author_name 'Satoshi Takamizawa'
_publ_contact_author_phone (+81)45-787-2187
_publ_section_title
;
 Structural and Magnetic Study of O2 Molecules Arranged along a Channel in
 a Flexible Single-Crystal Host Family
;
_journal_name_full 'Journal of the American Chemical Society'
_journal_page_first 17882
_journal_page_last 17892
_journal_paper_doi 10.1021/ja806257m
_journal_volume 130
_journal_year 2008
_chemical_formula_sum 'C32 H24 N2 O14 Rh2'
_chemical_formula_weight 866.35
_chemical_name_systematic
; 
 ? 
;
_space_group_IT_number 2
_symmetry_cell_setting triclinic
_symmetry_space_group_name_Hall '-P 1'
_symmetry_space_group_name_H-M 'P -1'
_atom_sites_solution_hydrogens geom
_atom_sites_solution_primary direct
_atom_sites_solution_secondary difmap
_audit_creation_method SHELXL-97
_cell_angle_alpha 73.593(19)
_cell_angle_beta 64.801(16)
_cell_angle_gamma 63.501(16)
_cell_formula_units_Z 1
_cell_length_a 9.592(8)
_cell_length_b 10.367(9)
_cell_length_c 10.719(10)
_cell_measurement_temperature 150
_cell_volume 857.5(13)
_computing_cell_refinement 'Bruker SMART'
_computing_data_collection 'Bruker SMART'
_computing_data_reduction 'Bruker SAINT'
_computing_molecular_graphics 'Bruker SHELXTL'
_computing_publication_material 'Bruker SHELXTL'
_computing_structure_refinement 'SHELXL-97 (Sheldrick, 1997)'
_computing_structure_solution 'SHELXS-97 (Sheldrick, 1990)'
_diffrn_ambient_temperature 150
_diffrn_detector_area_resol_mean 8.366
_diffrn_measured_fraction_theta_full 0.969
_diffrn_measured_fraction_theta_max 0.969
_diffrn_measurement_device_type 'CCD area detector'
_diffrn_measurement_method 'phi and omega scans'
_diffrn_radiation_monochromator graphite
_diffrn_radiation_source 'fine-focus sealed tube'
_diffrn_radiation_type MoK\a
_diffrn_radiation_wavelength 0.71073
_diffrn_reflns_av_R_equivalents 0.0624
_diffrn_reflns_av_sigmaI/netI 0.1651
_diffrn_reflns_limit_h_max 12
_diffrn_reflns_limit_h_min -12
_diffrn_reflns_limit_k_max 13
_diffrn_reflns_limit_k_min -13
_diffrn_reflns_limit_l_max 14
_diffrn_reflns_limit_l_min -10
_diffrn_reflns_number 6263
_diffrn_reflns_theta_full 28.71
_diffrn_reflns_theta_max 28.71
_diffrn_reflns_theta_min 2.11
_exptl_absorpt_coefficient_mu 1.033
_exptl_absorpt_correction_T_max 0.9406
_exptl_absorpt_correction_T_min 0.7469
_exptl_absorpt_correction_type empirical
_exptl_absorpt_process_details
;
SADABS; sheldrick, 1996
;
_exptl_crystal_colour red
_exptl_crystal_density_diffrn 1.678
_exptl_crystal_description plate
_exptl_crystal_F_000 432
_exptl_crystal_size_max 0.30
_exptl_crystal_size_mid 0.10
_exptl_crystal_size_min 0.06
_refine_diff_density_max 2.007
_refine_diff_density_min -1.869
_refine_diff_density_rms 0.250
_refine_ls_extinction_method none
_refine_ls_goodness_of_fit_ref 0.921
_refine_ls_hydrogen_treatment constr
_refine_ls_matrix_type full
_refine_ls_number_parameters 220
_refine_ls_number_reflns 4287
_refine_ls_number_restraints 224
_refine_ls_restrained_S_all 0.916
_refine_ls_R_factor_all 0.1273
_refine_ls_R_factor_gt 0.0657
_refine_ls_shift/su_max 0.000
_refine_ls_shift/su_mean 0.000
_refine_ls_structure_factor_coef Fsqd
_refine_ls_weighting_details 'calc w=1/[\s^2^(Fo^2^)+(0.0806P)^2^+0.0000P] where P=(Fo^2^+2Fc^2^)/3'
_refine_ls_weighting_scheme calc
_refine_ls_wR_factor_gt 0.1404
_refine_ls_wR_factor_ref 0.1756
_reflns_number_gt 2461
_reflns_number_total 4287
_reflns_threshold_expression >2sigma(I)
_cod_data_source_file ja806257m_si_001_02.cif
_cod_data_source_block 41007n1_150K
_cod_original_cell_volume 857.4(13)
_cod_database_code 4108926

loop_
_symmetry_equiv_pos_as_xyz
'x, y, z'
'-x, -y, -z'

loop_
_atom_site_label
_atom_site_type_symbol
_atom_site_fract_x
_atom_site_fract_y
_atom_site_fract_z
_atom_site_U_iso_or_equiv
_atom_site_adp_type
_atom_site_occupancy
_atom_site_symmetry_multiplicity
_atom_site_calc_flag
_atom_site_refinement_flags
C1 C 0.6750(9) 0.2406(8) 0.4164(8) 0.0235(14) Uani 1 1 d U
C2 C 0.7734(9) 0.0917(8) 0.3799(8) 0.0257(13) Uani 1 1 d U
C3 C 0.9441(10) 0.0306(9) 0.3561(9) 0.0317(15) Uani 1 1 d U
H3 H 0.9964 0.0857 0.3639 0.038 Uiso 1 1 calc R
C4 C 1.0371(11) -0.1093(10) 0.3211(10) 0.0390(16) Uani 1 1 d U
H4 H 1.1527 -0.1517 0.3067 0.047 Uiso 1 1 calc R
C5 C 0.9591(11) -0.1872(9) 0.3074(10) 0.0388(16) Uani 1 1 d U
H5 H 1.0230 -0.2824 0.2805 0.047 Uiso 1 1 calc R
C6 C 0.7908(11) -0.1289(9) 0.3322(10) 0.0369(16) Uani 1 1 d U
H6 H 0.7389 -0.1843 0.3244 0.044 Uiso 1 1 calc R
C7 C 0.6979(10) 0.0104(9) 0.3684(9) 0.0321(15) Uani 1 1 d U
H7 H 0.5818 0.0508 0.3856 0.038 Uiso 1 1 calc R
C8 C 0.4523(9) 0.3710(8) 0.7544(8) 0.0246(14) Uani 1 1 d U
C9 C 0.4298(10) 0.2922(9) 0.8997(9) 0.0324(14) Uani 1 1 d U
C10 C 0.5236(11) 0.2856(10) 0.9724(10) 0.0402(16) Uani 1 1 d U
H10 H 0.6020 0.3313 0.9311 0.048 Uiso 1 1 calc R
C11 C 0.5023(12) 0.2116(11) 1.1064(11) 0.0474(18) Uani 1 1 d U
H11 H 0.5631 0.2103 1.1575 0.057 Uiso 1 1 calc R
C12 C 0.3940(12) 0.1411(11) 1.1637(11) 0.0507(19) Uani 1 1 d U
H12 H 0.3802 0.0902 1.2543 0.061 Uiso 1 1 calc R
C13 C 0.3049(12) 0.1440(11) 1.0900(11) 0.0487(19) Uani 1 1 d U
H13 H 0.2318 0.0930 1.1295 0.058 Uiso 1 1 calc R
C14 C 0.3203(11) 0.2205(10) 0.9587(10) 0.0400(17) Uani 1 1 d U
H14 H 0.2563 0.2236 0.9097 0.048 Uiso 1 1 calc R
C15 C 0.8534(9) 0.5696(8) 0.5887(8) 0.0243(16) Uani 1 1 d U
H15 H 0.7501 0.6198 0.6545 0.029 Uiso 1 1 calc R
C16 C 1.0025(9) 0.4385(8) 0.4042(9) 0.0264(17) Uani 1 1 d U
H16 H 1.0088 0.3930 0.3354 0.032 Uiso 1 1 calc R
N1 N 0.8527(7) 0.5104(6) 0.4943(7) 0.0194(14) Uani 1 1 d U
O1 O 0.7508(6) 0.3088(6) 0.4298(6) 0.0272(12) Uani 1 1 d U
O2 O 0.5197(6) 0.2943(6) 0.4364(6) 0.0278(13) Uani 1 1 d U
O3 O 0.5765(6) 0.4112(6) 0.6968(6) 0.0286(13) Uani 1 1 d U
O4 O 0.6534(6) 0.6059(6) 0.2971(6) 0.0262(12) Uani 1 1 d U
O1S O 0.9407(18) -0.0049(3) 0.0044(3) 0.225(9) Uani 1 1 d DU
O2S O 0.894(3) 0.402(2) -0.023(2) 0.206(6) Uani 1 1 d D
O3S O 0.845(3) 0.334(2) 0.078(2) 0.206(6) Uani 1 1 d D
Rh1 Rh 0.62280(8) 0.50713(7) 0.49697(8) 0.0211(2) Uani 1 1 d U

loop_
_atom_site_aniso_label
_atom_site_aniso_U_11
_atom_site_aniso_U_22
_atom_site_aniso_U_33
_atom_site_aniso_U_23
_atom_site_aniso_U_13
_atom_site_aniso_U_12
C1 0.023(3) 0.027(3) 0.025(3) 0.000(2) -0.012(2) -0.012(2)
C2 0.026(2) 0.027(2) 0.030(2) 0.000(2) -0.013(2) -0.0143(19)
C3 0.031(2) 0.031(3) 0.037(3) 0.000(2) -0.013(2) -0.015(2)
C4 0.037(3) 0.036(3) 0.042(3) 0.000(2) -0.014(2) -0.014(2)
C5 0.043(3) 0.030(3) 0.040(3) -0.002(2) -0.013(2) -0.013(2)
C6 0.040(3) 0.032(3) 0.040(3) -0.001(2) -0.014(2) -0.017(2)
C7 0.032(3) 0.031(3) 0.036(3) 0.001(2) -0.014(2) -0.016(2)
C8 0.024(3) 0.027(3) 0.030(3) -0.003(2) -0.010(2) -0.015(2)
C9 0.033(2) 0.036(2) 0.035(3) -0.002(2) -0.014(2) -0.017(2)
C10 0.040(3) 0.046(3) 0.040(3) 0.000(2) -0.018(2) -0.018(2)
C11 0.046(3) 0.052(3) 0.044(3) 0.001(3) -0.020(3) -0.018(2)
C12 0.050(3) 0.051(3) 0.045(3) 0.002(3) -0.016(3) -0.019(2)
C13 0.047(3) 0.050(3) 0.046(3) 0.002(3) -0.014(3) -0.023(2)
C14 0.039(3) 0.044(3) 0.041(3) 0.000(2) -0.014(2) -0.022(2)
C15 0.021(3) 0.027(3) 0.030(3) -0.004(3) -0.010(3) -0.011(2)
C16 0.024(3) 0.029(3) 0.034(4) -0.004(3) -0.011(3) -0.015(3)
N1 0.013(3) 0.019(3) 0.027(3) -0.001(2) -0.007(2) -0.008(2)
O1 0.020(2) 0.027(2) 0.042(3) -0.005(2) -0.012(2) -0.013(2)
O2 0.019(2) 0.030(3) 0.042(3) -0.001(2) -0.014(2) -0.014(2)
O3 0.023(2) 0.038(3) 0.033(3) 0.004(2) -0.016(2) -0.017(2)
O4 0.022(2) 0.032(3) 0.029(3) 0.005(2) -0.011(2) -0.017(2)
O1S 0.226(13) 0.241(11) 0.197(10) 0.012(8) -0.087(9) -0.087(9)
O2S 0.206(14) 0.149(15) 0.177(18) -0.018(11) -0.023(15) -0.036(10)
O3S 0.206(14) 0.149(15) 0.177(18) -0.018(11) -0.023(15) -0.036(10)
Rh1 0.0149(3) 0.0261(3) 0.0306(3) 0.0009(2) -0.0125(2) -0.0129(2)

loop_
_atom_type_symbol
_atom_type_description
_atom_type_scat_dispersion_real
_atom_type_scat_dispersion_imag
_atom_type_scat_source
C C 0.0033 0.0016 'International Tables Vol C Tables 4.2.6.8 and 6.1.1.4'
H H 0.0000 0.0000 'International Tables Vol C Tables 4.2.6.8 and 6.1.1.4'
N N 0.0061 0.0033 'International Tables Vol C Tables 4.2.6.8 and 6.1.1.4'
O O 0.0106 0.0060 'International Tables Vol C Tables 4.2.6.8 and 6.1.1.4'
Rh Rh -1.1178 0.9187 'International Tables Vol C Tables 4.2.6.8 and 6.1.1.4'

loop_
_geom_angle_atom_site_label_1
_geom_angle_atom_site_label_2
_geom_angle_atom_site_label_3
_geom_angle
_geom_angle_site_symmetry_1
_geom_angle_site_symmetry_3
O2 C1 O1 123.5(7) . .
O2 C1 C2 119.1(6) . .
O1 C1 C2 117.4(6) . .
C7 C2 C3 119.4(7) . .
C7 C2 C1 120.3(7) . .
C3 C2 C1 120.3(6) . .
C4 C3 C2 120.4(7) . .
C3 C4 C5 119.0(8) . .
C6 C5 C4 121.2(9) . .
C5 C6 C7 119.7(8) . .
C6 C7 C2 120.3(8) . .
O4 C8 O3 126.1(7) 2_666 .
O4 C8 C9 117.5(6) 2_666 .
O3 C8 C9 116.3(6) . .
C14 C9 C10 119.5(8) . .
C14 C9 C8 119.9(7) . .
C10 C9 C8 120.5(7) . .
C9 C10 C11 119.9(8) . .
C12 C11 C10 120.0(9) . .
C11 C12 C13 119.9(9) . .
C12 C13 C14 120.9(9) . .
C9 C14 C13 119.6(9) . .
N1 C15 C16 123.0(7) . 2_766
N1 C16 C15 120.5(7) . 2_766
C15 N1 C16 116.4(6) . .
C15 N1 Rh1 122.3(5) . .
C16 N1 Rh1 120.9(5) . .
C1 O1 Rh1 120.5(5) . .
C1 O2 Rh1 119.9(5) . 2_666
C8 O3 Rh1 118.5(5) . .
C8 O4 Rh1 119.0(5) 2_666 .
O1 Rh1 O2 176.00(19) . 2_666
O1 Rh1 O3 89.5(2) . .
O2 Rh1 O3 90.7(2) 2_666 .
O1 Rh1 O4 91.2(2) . .
O2 Rh1 O4 88.4(2) 2_666 .
O3 Rh1 O4 176.1(2) . .
O1 Rh1 N1 90.4(2) . .
O2 Rh1 N1 93.6(2) 2_666 .
O3 Rh1 N1 90.2(2) . .
O4 Rh1 N1 93.6(2) . .
O1 Rh1 Rh1 87.70(14) . 2_666
O2 Rh1 Rh1 88.31(14) 2_666 2_666
O3 Rh1 Rh1 88.38(14) . 2_666
O4 Rh1 Rh1 87.83(14) . 2_666
N1 Rh1 Rh1 177.59(17) . 2_666

loop_
_geom_bond_atom_site_label_1
_geom_bond_atom_site_label_2
_geom_bond_distance
_geom_bond_site_symmetry_2
C1 O2 1.276(8) .
C1 O1 1.286(8) .
C1 C2 1.467(11) .
C2 C7 1.389(10) .
C2 C3 1.399(10) .
C3 C4 1.382(12) .
C4 C5 1.391(12) .
C5 C6 1.377(12) .
C6 C7 1.380(12) .
C8 O4 1.255(8) 2_666
C8 O3 1.283(8) .
C8 C9 1.514(11) .
C9 C14 1.386(11) .
C9 C10 1.390(11) .
C10 C11 1.401(13) .
C11 C12 1.368(13) .
C12 C13 1.376(13) .
C13 C14 1.388(13) .
C15 N1 1.327(10) .
C15 C16 1.380(9) 2_766
C16 N1 1.350(10) .
C16 C15 1.380(9) 2_766
N1 Rh1 2.208(6) .
O1 Rh1 2.021(6) .
O2 Rh1 2.026(6) 2_666
O3 Rh1 2.038(6) .
O4 C8 1.255(8) 2_666
O4 Rh1 2.054(6) .
O1S O1S 1.149(5) 2_775
O2S O3S 1.147(3) .
Rh1 O2 2.026(6) 2_666
Rh1 Rh1 2.398(2) 2_666

loop_
_geom_torsion_atom_site_label_1
_geom_torsion_atom_site_label_2
_geom_torsion_atom_site_label_3
_geom_torsion_atom_site_label_4
_geom_torsion
_geom_torsion_site_symmetry_1
_geom_torsion_site_symmetry_4
O2 C1 C2 C7 -0.5(12) . .
O1 C1 C2 C7 177.9(7) . .
O2 C1 C2 C3 179.3(7) . .
O1 C1 C2 C3 -2.3(11) . .
C7 C2 C3 C4 0.1(12) . .
C1 C2 C3 C4 -179.7(8) . .
C2 C3 C4 C5 1.2(14) . .
C3 C4 C5 C6 -2.0(14) . .
C4 C5 C6 C7 1.4(14) . .
C5 C6 C7 C2 0.0(13) . .
C3 C2 C7 C6 -0.8(12) . .
C1 C2 C7 C6 179.1(8) . .
O4 C8 C9 C14 14.3(12) 2_666 .
O3 C8 C9 C14 -167.3(8) . .
O4 C8 C9 C10 -168.5(8) 2_666 .
O3 C8 C9 C10 9.8(12) . .
C14 C9 C10 C11 -2.4(14) . .
C8 C9 C10 C11 -179.6(9) . .
C9 C10 C11 C12 2.5(15) . .
C10 C11 C12 C13 -0.5(16) . .
C11 C12 C13 C14 -1.5(16) . .
C10 C9 C14 C13 0.5(14) . .
C8 C9 C14 C13 177.7(9) . .
C12 C13 C14 C9 1.5(15) . .
C16 C15 N1 C16 0.8(12) 2_766 .
C16 C15 N1 Rh1 174.2(5) 2_766 .
C15 C16 N1 C15 -0.8(12) 2_766 .
C15 C16 N1 Rh1 -174.3(5) 2_766 .
O2 C1 O1 Rh1 4.0(10) . .
C2 C1 O1 Rh1 -174.3(5) . .
O1 C1 O2 Rh1 -3.5(10) . 2_666
C2 C1 O2 Rh1 174.7(5) . 2_666
O4 C8 O3 Rh1 -5.5(11) 2_666 .
C9 C8 O3 Rh1 176.4(5) . .
C1 O1 Rh1 O2 -7(4) . 2_666
C1 O1 Rh1 O3 86.2(6) . .
C1 O1 Rh1 O4 -89.9(6) . .
C1 O1 Rh1 N1 176.4(6) . .
C1 O1 Rh1 Rh1 -2.2(6) . 2_666
C8 O3 Rh1 O1 -84.5(6) . .
C8 O3 Rh1 O2 91.5(6) . 2_666
C8 O3 Rh1 O4 16(4) . .
C8 O3 Rh1 N1 -174.9(6) . .
C8 O3 Rh1 Rh1 3.2(6) . 2_666
C8 O4 Rh1 O1 88.9(6) 2_666 .
C8 O4 Rh1 O2 -87.1(6) 2_666 2_666
C8 O4 Rh1 O3 -11(4) 2_666 .
C8 O4 Rh1 N1 179.4(6) 2_666 .
C8 O4 Rh1 Rh1 1.3(6) 2_666 2_666
C15 N1 Rh1 O1 -143.8(6) . .
C16 N1 Rh1 O1 29.3(6) . .
C15 N1 Rh1 O2 36.4(6) . 2_666
C16 N1 Rh1 O2 -150.5(6) . 2_666
C15 N1 Rh1 O3 -54.2(6) . .
C16 N1 Rh1 O3 118.8(6) . .
C15 N1 Rh1 O4 125.0(6) . .
C16 N1 Rh1 O4 -61.9(6) . .
C15 N1 Rh1 Rh1 -107(5) . 2_666
C16 N1 Rh1 Rh1 66(5) . 2_666
